data_4326245
loop_
_publ_author_name
'Claudia Palopoli'
'Natalia Bruzzo'
'Christelle Hureau'
'Sonia Ladeira'
'Daniel Murgida'
'Sandra Signorella'

_publ_section_title
;
 Synthesis, Characterization, and Catalase Activity of a Water-Soluble
 diMnIII Complex of a Sulphonato-Substituted Schiff Base Ligand: An
 Efficient Catalyst for H2O2 Disproportionation
;
_journal_name_full 'Inorganic Chemistry'
_journal_page_first 8973
_journal_page_last 8983
_journal_paper_doi 10.1021/ic2011452
_journal_volume 50
_journal_year 2011
_chemical_compound_source 'synthesis as described'
_chemical_formula_moiety 'C50 H62 Mn4 N4 O26 S4, 2(Na +), 6(C H4 O)'
_chemical_formula_sum 'C56 H86 Mn4 N4 Na2 O32 S4'
_chemical_formula_weight 1721.30
_chemical_name_systematic
;

 ?

;
_space_group_IT_number 2
_symmetry_cell_setting triclinic
_symmetry_Int_Tables_number 2
_symmetry_space_group_name_Hall '-P 1'
_symmetry_space_group_name_H-M 'P -1'
_atom_sites_solution_hydrogens geom
_atom_sites_solution_primary direct
_atom_sites_solution_secondary difmap
_cell_angle_alpha 100.284(5)
_cell_angle_beta 108.520(6)
_cell_angle_gamma 106.187(6)
_cell_formula_units_Z 1
_cell_length_a 11.3916(8)
_cell_length_b 12.3230(7)
_cell_length_c 15.8306(10)
_cell_measurement_reflns_used 5006
_cell_measurement_temperature 180(2)
_cell_measurement_theta_max 29.176
_cell_measurement_theta_min 3.3559
_cell_measurement_wavelength 0.71073
_cell_volume 1934.7(3)
_computing_cell_refinement 'CrysAlisPro, Oxford Diffraction Ltd.'
_computing_data_collection 'CrysAlisPro, Oxford Diffraction Ltd.'
_computing_data_reduction 'CrysAlisPro, Oxford Diffraction Ltd.'
_computing_publication_material 'WinGX publication routines (Farrugia, 1999)'
_computing_structure_refinement 'SHELXL-97 (Sheldrick, 1997)'
_computing_structure_solution 'SIR92 (Giacovazzo et al, 1993)'
_diffrn_ambient_temperature 180(2)
_diffrn_measured_fraction_theta_full 0.997
_diffrn_measured_fraction_theta_max 0.997
_diffrn_measurement_device_type 'Xcalibur, Eos, Gemini ultra'
_diffrn_measurement_method \w-\f
_diffrn_radiation_monochromator graphite
_diffrn_radiation_probe x-ray
_diffrn_radiation_source 'Enhance (Mo) X-ray Source'
_diffrn_radiation_type MoK\a
_diffrn_radiation_wavelength 0.71073
_diffrn_reflns_av_R_equivalents 0.0875
_diffrn_reflns_av_unetI/netI 0.1492
_diffrn_reflns_limit_h_max 13
_diffrn_reflns_limit_h_min -13
_diffrn_reflns_limit_k_max 14
_diffrn_reflns_limit_k_min -14
_diffrn_reflns_limit_l_max 19
_diffrn_reflns_limit_l_min -19
_diffrn_reflns_number 29280
_diffrn_reflns_theta_full 25.35
_diffrn_reflns_theta_max 25.35
_diffrn_reflns_theta_min 3.44
_diffrn_standards_decay_% 0
_diffrn_standards_interval_count 0
_diffrn_standards_interval_time 0
_diffrn_standards_number 0
_exptl_absorpt_coefficient_mu 0.84
_exptl_absorpt_correction_T_max 0.983
_exptl_absorpt_correction_T_min 0.890
_exptl_absorpt_correction_type multi-scan
_exptl_absorpt_process_details
;

        CrysAlisPro, Oxford Diffraction Ltd.,

Version 1.171.33.66 (release 28-04-2010 CrysAlis171 .NET)

(compiled Apr 28 2010,14:27:37)

empirical absorption correction using spherical harmonics,

 implemented in SCALE3 ABSPACK scaling algorithm.

;
_exptl_crystal_colour green
_exptl_crystal_density_diffrn 1.477
_exptl_crystal_description plate
_exptl_crystal_F_000 892
_exptl_crystal_size_max 0.14
_exptl_crystal_size_mid 0.12
_exptl_crystal_size_min 0.02
_refine_diff_density_max 0.582
_refine_diff_density_min -0.515
_refine_diff_density_rms 0.078
_refine_ls_extinction_method none
_refine_ls_goodness_of_fit_ref 0.834
_refine_ls_hydrogen_treatment mixed
_refine_ls_matrix_type full
_refine_ls_number_parameters 477
_refine_ls_number_reflns 7057
_refine_ls_number_restraints 25
_refine_ls_restrained_S_all 0.902
_refine_ls_R_factor_all 0.1003
_refine_ls_R_factor_gt 0.0463
_refine_ls_shift/su_max 0.001
_refine_ls_shift/su_mean 0
_refine_ls_structure_factor_coef Fsqd
_refine_ls_weighting_details 'calc w=1/[\s^2^(Fo^2^)+(0.0379P)^2^+0.0000P] where P=(Fo^2^+2Fc^2^)/3'
_refine_ls_weighting_scheme calc
_refine_ls_wR_factor_gt 0.0885
_refine_ls_wR_factor_ref 0.0959
_reflns_number_gt 3767
_reflns_number_total 7057
_reflns_threshold_expression >2sigma(I)
_cod_data_source_file ic2011452_si_002.cif
_cod_data_source_block 1(MeOH)
_cod_depositor_comments
;

2023-09-06
Z value and formula fixed to values more according to usual
chemical conventions.                 miguel
;
_cod_original_formula_sum 'C28 H43 Mn2 N2 Na O16 S2'
_cod_original_formula_weight 860.65
_cod_original_formula_moiety 'C27 H39 Mn2 N2 Na O15 S2, C H4 O'
_cod_original_formula_units_Z 2
_cod_database_code 4326245

loop_
_symmetry_equiv_pos_as_xyz
'x, y, z'
'-x, -y, -z'

loop_
_atom_site_label
_atom_site_type_symbol
_atom_site_fract_x
_atom_site_fract_y
_atom_site_fract_z
_atom_site_U_iso_or_equiv
_atom_site_adp_type
_atom_site_occupancy
_atom_site_symmetry_multiplicity
_atom_site_calc_flag
_atom_site_refinement_flags
_atom_site_disorder_assembly
_atom_site_disorder_group
C1 C 0.0597(4) 0.8443(4) 0.9264(3) 0.0176(11) Uani 1 1 d . . .
H1 H 0.0344 0.7609 0.9134 0.021 Uiso 1 1 calc R . .
C6 C -0.0136(4) 0.8903(4) 0.8652(3) 0.0170(11) Uani 1 1 d . . .
C7 C -0.1323(5) 0.8131(4) 0.7800(3) 0.0281(13) Uani 1 1 d . . .
H7A H -0.1469 0.7301 0.7769 0.042 Uiso 1 1 calc R . .
H7B H -0.1179 0.8281 0.7247 0.042 Uiso 1 1 calc R . .
H7C H -0.2104 0.8305 0.7823 0.042 Uiso 1 1 calc R . .
C5 C 0.0250(4) 1.0142(4) 0.8864(3) 0.0168(11) Uani 1 1 d . A .
C4 C 0.1368(4) 1.0873(4) 0.9672(3) 0.0155(11) Uani 1 1 d . . .
C3 C 0.2083(4) 1.0363(4) 1.0268(3) 0.0137(10) Uani 1 1 d . . .
H3 H 0.2839 1.0854 1.0813 0.016 Uiso 1 1 calc R . .
C8 C 0.1775(4) 1.2148(4) 0.9944(3) 0.0186(11) Uani 1 1 d . A .
H8 H 0.2505 1.2567 1.0521 0.022 Uiso 1 1 calc R . .
C9 C 0.2079(16) 1.4060(15) 0.9872(12) 0.0229(8) Uani 0.34 1 d PD A 1
H9A H 0.1939 1.4381 1.0436 0.027 Uiso 0.34 1 calc PR A 1
H9B H 0.3022 1.4134 1.0073 0.027 Uiso 0.34 1 calc PR A 1
C10 C 0.1864(14) 1.4764(11) 0.9291(9) 0.0229(8) Uani 0.34 1 d PD A 1
H10A H 0.1672 1.5385 0.9653 0.027 Uiso 0.34 1 calc PR A 1
H10B H 0.276 1.5162 0.9309 0.027 Uiso 0.34 1 calc PR A 1
C11 C 0.1046(18) 1.4582(15) 0.8388(10) 0.0229(8) Uani 0.34 1 d PD A 1
H11 H 0.1577 1.4217 0.8118 0.027 Uiso 0.34 1 calc PR A 1
C12 C 0.1149(15) 1.5477(12) 0.7912(9) 0.0229(8) Uani 0.34 1 d PD A 1
H12A H 0.0737 1.6002 0.8153 0.027 Uiso 0.34 1 calc PR A 1
H12B H 0.2108 1.595 0.8154 0.027 Uiso 0.34 1 calc PR A 1
C13 C 0.0708(15) 1.5325(13) 0.7001(9) 0.0229(8) Uani 0.34 1 d PD A 1
H13A H 0.134 1.5074 0.678 0.027 Uiso 0.34 1 calc PR A 1
H13B H 0.0787 1.6114 0.6913 0.027 Uiso 0.34 1 calc PR A 1
C9' C 0.1730(8) 1.4074(8) 0.9929(6) 0.0229(8) Uani 0.66 1 d PD A 2
H9C H 0.1594 1.419 1.0521 0.027 Uiso 0.66 1 calc PR A 2
H9D H 0.2699 1.4387 1.0094 0.027 Uiso 0.66 1 calc PR A 2
C10' C 0.1187(8) 1.4784(6) 0.9444(5) 0.0229(8) Uani 0.66 1 d PD A 2
H10C H 0.0367 1.4725 0.9556 0.027 Uiso 0.66 1 calc PR A 2
H10D H 0.1812 1.5604 0.9786 0.027 Uiso 0.66 1 calc PR A 2
C11' C 0.0845(9) 1.4716(8) 0.8501(5) 0.0229(8) Uani 0.66 1 d PDU A 2
H11' H 0.1656 1.4656 0.8409 0.027 Uiso 0.66 1 calc PR A 2
C12' C 0.0597(8) 1.5560(6) 0.8032(5) 0.0229(8) Uani 0.66 1 d PD A 2
H12C H -0.0179 1.568 0.813 0.027 Uiso 0.66 1 calc PR A 2
H12D H 0.1358 1.6303 0.8409 0.027 Uiso 0.66 1 calc PR A 2
C13' C 0.0370(8) 1.5551(6) 0.7117(5) 0.0229(8) Uani 0.66 1 d PD A 2
H13C H 0.1222 1.5672 0.704 0.027 Uiso 0.66 1 calc PR A 2
H13D H 0.0129 1.6246 0.7027 0.027 Uiso 0.66 1 calc PR A 2
C14 C -0.1244(5) 1.4656(4) 0.5561(3) 0.0234(12) Uani 1 1 d . A .
H14 H -0.0942 1.5436 0.5517 0.028 Uiso 1 1 calc R . .
C15 C -0.2298(4) 1.3789(4) 0.4753(3) 0.0189(11) Uani 1 1 d . . .
C16 C -0.2872(5) 1.4162(4) 0.3981(3) 0.0189(11) Uani 1 1 d . . .
H16 H -0.255 1.4972 0.4009 0.023 Uiso 1 1 calc R . .
C17 C -0.3898(4) 1.3359(4) 0.3187(3) 0.0179(11) Uani 1 1 d . . .
C18 C -0.4374(4) 1.2164(4) 0.3160(3) 0.0179(11) Uani 1 1 d . . .
H18 H -0.5092 1.1617 0.2617 0.021 Uiso 1 1 calc R . .
C19 C -0.3844(5) 1.1766(4) 0.3885(3) 0.0196(11) Uani 1 1 d . . .
C20 C -0.2765(4) 1.2584(4) 0.4705(3) 0.0171(11) Uani 1 1 d . A .
C21 C -0.4313(5) 1.0486(4) 0.3851(3) 0.0285(13) Uani 1 1 d . . .
H21A H -0.5041 1.0026 0.3249 0.043 Uiso 1 1 calc R . .
H21B H -0.4626 1.0402 0.4354 0.043 Uiso 1 1 calc R . .
H21C H -0.3579 1.0195 0.3927 0.043 Uiso 1 1 calc R . .
C22 C -0.2156(5) 1.0354(4) 0.6399(3) 0.0340(14) Uani 1 1 d . A .
H22A H -0.2789 1.0302 0.5792 0.051 Uiso 1 1 calc R . .
H22B H -0.2606 0.9812 0.6678 0.051 Uiso 1 1 calc R . .
H22C H -0.1426 1.0137 0.6318 0.051 Uiso 1 1 calc R . .
C23 C 0.1358(5) 1.2246(4) 0.6932(4) 0.0246(12) Uani 1 1 d . A .
C24 C 0.2470(5) 1.2103(5) 0.6637(4) 0.0373(14) Uani 1 1 d . . .
H24A H 0.3057 1.2879 0.6678 0.056 Uiso 1 1 calc R . .
H24B H 0.2089 1.1591 0.5994 0.056 Uiso 1 1 calc R . .
H24C H 0.2979 1.1747 0.7051 0.056 Uiso 1 1 calc R . .
C2 C 0.1702(4) 0.9169(4) 1.0070(3) 0.0157(11) Uani 1 1 d . . .
C26 C 0.3023(5) 0.9269(5) 0.8209(4) 0.0365(14) Uani 1 1 d . . .
H26A H 0.2357 0.9236 0.8482 0.055 Uiso 1 1 calc R . .
H26B H 0.2842 0.8476 0.7827 0.055 Uiso 1 1 calc R . .
H26C H 0.2984 0.9803 0.7819 0.055 Uiso 1 1 calc R . .
C28 C -0.0377(6) 1.1481(6) 0.4094(4) 0.065(2) Uani 1 1 d . . .
H28A H -0.0019 1.0887 0.4283 0.098 Uiso 1 1 calc R . .
H28B H -0.0469 1.1445 0.3451 0.098 Uiso 1 1 calc R . .
H28C H -0.1248 1.1323 0.4132 0.098 Uiso 1 1 calc R . .
N1 N -0.0659(4) 1.4493(3) 0.6345(3) 0.0260(10) Uani 1 1 d . . .
N2 N 0.1248(4) 1.2782(3) 0.9482(2) 0.0177(9) Uani 1 1 d . . .
O1 O -0.0500(3) 1.0560(2) 0.8286(2) 0.0215(8) Uani 1 1 d . . .
O2 O -0.0142(3) 1.3539(2) 0.7936(2) 0.0199(8) Uani 1 1 d . . .
O3 O -0.2232(3) 1.2162(2) 0.5372(2) 0.0254(8) Uani 1 1 d . . .
O4 O -0.1644(3) 1.1532(2) 0.6995(2) 0.0195(8) Uani 1 1 d . . .
O5 O 0.1338(3) 1.2029(3) 0.7673(2) 0.0261(8) Uani 1 1 d . . .
O6 O 0.0532(3) 1.2585(3) 0.6405(2) 0.0260(8) Uani 1 1 d . . .
O7 O 0.1595(3) 0.7683(2) 1.1042(2) 0.0228(8) Uani 1 1 d . . .
O8 O 0.3613(3) 0.9420(2) 1.1590(2) 0.0228(8) Uani 1 1 d . . .
O10 O -0.3717(4) 1.4964(3) 0.2350(2) 0.0450(11) Uani 1 1 d . . .
O13 O 0.4648(4) 0.7064(3) 0.8588(2) 0.0466(11) Uani 1 1 d . . .
O11 O -0.5908(3) 1.3728(3) 0.2119(2) 0.0398(9) Uani 1 1 d . . .
O9 O 0.3068(3) 0.7817(2) 1.0228(2) 0.0220(8) Uani 1 1 d . . .
O14 O 0.4326(3) 0.9700(3) 0.8944(2) 0.0259(8) Uani 1 1 d D . .
H114 H 0.478(4) 1.005(4) 0.867(3) 0.039 Uiso 1 1 d D . .
O15 O 0.6164(3) 0.7694(3) 1.0953(2) 0.0349(9) Uani 1 1 d D . .
H115 H 0.692(3) 0.791(4) 1.138(3) 0.052 Uiso 1 1 d D . .
O16 O 0.0479(4) 1.2597(3) 0.4681(3) 0.0538(11) Uani 1 1 d . . .
H16A H 0.0418 1.2684 0.5202 0.081 Uiso 1 1 calc R . .
Na1 Na 0.49185(17) 0.84215(14) 0.98616(12) 0.0247(5) Uani 1 1 d D . .
S2 S -0.45842(12) 1.37977(10) 0.21896(8) 0.0222(3) Uani 1 1 d . . .
S1 S 0.25669(11) 0.84793(10) 1.07962(8) 0.0177(3) Uani 1 1 d . . .
Mn1 Mn -0.02372(7) 1.20817(6) 0.82203(5) 0.01760(19) Uani 1 1 d . . .
Mn2 Mn -0.11754(7) 1.29442(6) 0.66149(5) 0.0198(2) Uani 1 1 d D A .
O12 O -0.2852(3) 1.3416(3) 0.6799(3) 0.0375(10) Uani 1 1 d D . .
H112 H -0.295(5) 1.407(3) 0.677(4) 0.056 Uiso 1 1 d D . .
C25 C -0.3543(13) 1.3114(19) 0.7375(10) 0.061(6) Uani 0.56 1 d PDU A 1
H25A H -0.4317 1.3355 0.722 0.092 Uiso 0.56 1 calc PR A 1
H25B H -0.2955 1.3521 0.803 0.092 Uiso 0.56 1 calc PR A 1
H25C H -0.3836 1.2258 0.7275 0.092 Uiso 0.56 1 calc PR A 1
C25' C -0.3947(17) 1.269(3) 0.6924(15) 0.063(6) Uani 0.44 1 d PDU A 2
H25D H -0.3704 1.209 0.7196 0.094 Uiso 0.44 1 calc PR A 2
H25E H -0.4694 1.23 0.6319 0.094 Uiso 0.44 1 calc PR A 2
H25F H -0.4204 1.3174 0.7342 0.094 Uiso 0.44 1 calc PR A 2
C27 C 0.5357(6) 0.6508(4) 1.0886(4) 0.0489(17) Uani 1 1 d D . .
H27A H 0.497 0.6013 1.0237 0.073 Uiso 1 1 calc R . .
H27B H 0.4646 0.6548 1.1097 0.073 Uiso 1 1 calc R . .
H27C H 0.5915 0.6164 1.1278 0.073 Uiso 1 1 calc R . .

loop_
_atom_site_aniso_label
_atom_site_aniso_U_11
_atom_site_aniso_U_22
_atom_site_aniso_U_33
_atom_site_aniso_U_23
_atom_site_aniso_U_13
_atom_site_aniso_U_12
C1 0.018(3) 0.015(2) 0.025(3) 0.007(2) 0.014(2) 0.008(2)
C6 0.015(3) 0.019(3) 0.017(3) 0.009(2) 0.006(2) 0.004(2)
C7 0.029(3) 0.023(3) 0.027(3) 0.008(2) 0.005(3) 0.008(2)
C5 0.013(2) 0.025(3) 0.020(3) 0.015(2) 0.007(2) 0.011(2)
C4 0.013(3) 0.017(3) 0.019(3) 0.008(2) 0.010(2) 0.003(2)
C3 0.013(2) 0.021(3) 0.011(3) 0.007(2) 0.006(2) 0.008(2)
C8 0.012(3) 0.027(3) 0.013(3) 0.006(2) 0.003(2) 0.005(2)
C9 0.0238(13) 0.0200(10) 0.0223(11) 0.0061(9) 0.0075(8) 0.0059(9)
C10 0.0238(13) 0.0200(10) 0.0223(11) 0.0061(9) 0.0075(8) 0.0059(9)
C11 0.0238(13) 0.0200(10) 0.0223(11) 0.0061(9) 0.0075(8) 0.0059(9)
C12 0.0238(13) 0.0200(10) 0.0223(11) 0.0061(9) 0.0075(8) 0.0059(9)
C13 0.0238(13) 0.0200(10) 0.0223(11) 0.0061(9) 0.0075(8) 0.0059(9)
C9' 0.0238(13) 0.0200(10) 0.0223(11) 0.0061(9) 0.0075(8) 0.0059(9)
C10' 0.0238(13) 0.0200(10) 0.0223(11) 0.0061(9) 0.0075(8) 0.0059(9)
C11' 0.0238(13) 0.0200(10) 0.0223(11) 0.0061(9) 0.0075(8) 0.0059(9)
C12' 0.0238(13) 0.0200(10) 0.0223(11) 0.0061(9) 0.0075(8) 0.0059(9)
C13' 0.0238(13) 0.0200(10) 0.0223(11) 0.0061(9) 0.0075(8) 0.0059(9)
C14 0.021(3) 0.016(3) 0.026(3) 0.008(2) 0.005(2) -0.001(2)
C15 0.017(3) 0.021(3) 0.023(3) 0.009(2) 0.011(2) 0.007(2)
C16 0.024(3) 0.023(3) 0.016(3) 0.009(2) 0.012(2) 0.011(2)
C17 0.020(3) 0.022(3) 0.015(3) 0.006(2) 0.008(2) 0.009(2)
C18 0.018(3) 0.021(3) 0.011(3) 0.002(2) 0.004(2) 0.006(2)
C19 0.022(3) 0.020(3) 0.015(3) 0.005(2) 0.007(2) 0.004(2)
C20 0.014(3) 0.024(3) 0.017(3) 0.008(2) 0.007(2) 0.010(2)
C21 0.032(3) 0.020(3) 0.016(3) 0.004(2) -0.003(2) -0.001(2)
C22 0.036(3) 0.022(3) 0.028(3) 0.009(3) -0.005(3) 0.006(2)
C23 0.020(3) 0.020(3) 0.029(3) 0.003(3) 0.005(3) 0.008(2)
C24 0.040(4) 0.048(3) 0.035(4) 0.014(3) 0.022(3) 0.021(3)
C2 0.015(3) 0.016(3) 0.021(3) 0.009(2) 0.012(2) 0.006(2)
C26 0.021(3) 0.049(3) 0.032(3) 0.004(3) 0.006(3) 0.011(3)
C28 0.048(4) 0.095(5) 0.044(4) 0.004(4) 0.016(4) 0.024(4)
N1 0.024(2) 0.025(2) 0.018(2) 0.005(2) 0.0021(19) 0.0017(19)
N2 0.019(2) 0.014(2) 0.017(2) 0.0069(18) 0.0057(18) 0.0017(17)
O1 0.0214(19) 0.0217(17) 0.0187(19) 0.0089(15) 0.0034(15) 0.0072(15)
O2 0.0185(18) 0.0184(17) 0.0186(19) 0.0061(15) 0.0045(15) 0.0033(14)
O3 0.027(2) 0.0239(18) 0.019(2) 0.0094(16) 0.0020(16) 0.0067(15)
O4 0.0181(18) 0.0155(17) 0.0181(19) 0.0047(15) 0.0011(15) 0.0032(14)
O5 0.0216(19) 0.038(2) 0.023(2) 0.0145(17) 0.0091(16) 0.0119(16)
O6 0.026(2) 0.036(2) 0.020(2) 0.0118(17) 0.0104(16) 0.0134(16)
O7 0.0209(19) 0.0247(17) 0.028(2) 0.0164(16) 0.0125(16) 0.0065(15)
O8 0.0207(19) 0.0226(17) 0.0196(19) 0.0046(15) 0.0029(16) 0.0061(15)
O10 0.046(3) 0.038(2) 0.038(2) 0.0262(19) 0.002(2) 0.0038(19)
O13 0.081(3) 0.052(2) 0.025(2) 0.014(2) 0.024(2) 0.045(2)
O11 0.026(2) 0.062(2) 0.035(2) 0.023(2) 0.0073(18) 0.0208(18)
O9 0.0189(18) 0.0221(17) 0.028(2) 0.0071(16) 0.0100(16) 0.0103(15)
O14 0.026(2) 0.0242(19) 0.026(2) 0.0086(16) 0.0095(17) 0.0053(16)
O15 0.022(2) 0.043(2) 0.040(3) 0.022(2) 0.0043(18) 0.0139(19)
O16 0.059(3) 0.060(3) 0.041(3) 0.022(2) 0.025(2) 0.009(2)
Na1 0.0254(11) 0.0284(10) 0.0250(11) 0.0118(9) 0.0112(9) 0.0125(9)
S2 0.0252(7) 0.0243(7) 0.0174(7) 0.0096(6) 0.0056(6) 0.0103(6)
S1 0.0139(6) 0.0187(6) 0.0207(7) 0.0083(6) 0.0053(6) 0.0064(5)
Mn1 0.0151(4) 0.0184(4) 0.0167(4) 0.0071(3) 0.0027(3) 0.0048(3)
Mn2 0.0171(4) 0.0208(4) 0.0187(5) 0.0095(4) 0.0026(3) 0.0052(3)
O12 0.029(2) 0.037(2) 0.061(3) 0.029(2) 0.023(2) 0.0176(19)
C25 0.040(9) 0.089(16) 0.089(15) 0.067(14) 0.033(10) 0.037(9)
C25' 0.040(9) 0.089(16) 0.090(15) 0.067(14) 0.032(10) 0.037(9)
C27 0.041(4) 0.031(3) 0.063(5) 0.017(3) 0.011(3) 0.005(3)

loop_
_atom_type_symbol
_atom_type_description
_atom_type_scat_dispersion_real
_atom_type_scat_dispersion_imag
_atom_type_scat_source
C C 0.0033 0.0016 'International Tables Vol C Tables 4.2.6.8 and 6.1.1.4'
H H 0 0 'International Tables Vol C Tables 4.2.6.8 and 6.1.1.4'
N N 0.0061 0.0033 'International Tables Vol C Tables 4.2.6.8 and 6.1.1.4'
O O 0.0106 0.006 'International Tables Vol C Tables 4.2.6.8 and 6.1.1.4'
Na Na 0.0362 0.0249 'International Tables Vol C Tables 4.2.6.8 and 6.1.1.4'
S S 0.1246 0.1234 'International Tables Vol C Tables 4.2.6.8 and 6.1.1.4'
Mn Mn 0.3368 0.7283 'International Tables Vol C Tables 4.2.6.8 and 6.1.1.4'

loop_
_geom_angle_atom_site_label_1
_geom_angle_atom_site_label_2
_geom_angle_atom_site_label_3
_geom_angle
_geom_angle_site_symmetry_1
_geom_angle_site_symmetry_3
C6 C1 C2 121.8(4) . .
C6 C1 H1 119.1 . .
C2 C1 H1 119.1 . .
C1 C6 C5 118.1(4) . .
C1 C6 C7 121.9(4) . .
C5 C6 C7 120.0(4) . .
C6 C7 H7A 109.5 . .
C6 C7 H7B 109.5 . .
H7A C7 H7B 109.5 . .
C6 C7 H7C 109.5 . .
H7A C7 H7C 109.5 . .
H7B C7 H7C 109.5 . .
O1 C5 C4 123.0(4) . .
O1 C5 C6 116.9(4) . .
C4 C5 C6 120.1(4) . .
C3 C4 C5 119.7(4) . .
C3 C4 C8 117.8(4) . .
C5 C4 C8 122.4(4) . .
C2 C3 C4 120.3(4) . .
C2 C3 H3 119.9 . .
C4 C3 H3 119.9 . .
N2 C8 C4 126.9(4) . .
N2 C8 H8 116.6 . .
C4 C8 H8 116.6 . .
C10 C9 N2 117.0(13) . .
C10 C9 H9A 108.1 . .
N2 C9 H9A 108.1 . .
C10 C9 H9B 108.1 . .
N2 C9 H9B 108.1 . .
H9A C9 H9B 107.3 . .
C11 C10 C9 135.7(14) . .
C11 C10 H10A 103.2 . .
C9 C10 H10A 103.2 . .
C11 C10 H10B 103.2 . .
C9 C10 H10B 103.2 . .
H10A C10 H10B 105.2 . .
C10 C11 C12 123.7(14) . .
C10 C11 O2 119.3(11) . .
C12 C11 O2 115.9(11) . .
C10 C11 H11 93.5 . .
C12 C11 H11 93.5 . .
O2 C11 H11 93.5 . .
C13 C12 C11 127.9(13) . .
C13 C12 H12A 105.3 . .
C11 C12 H12A 105.3 . .
C13 C12 H12B 105.3 . .
C11 C12 H12B 105.3 . .
H12A C12 H12B 106 . .
C12 C13 N1 122.4(12) . .
C12 C13 H13A 106.7 . .
N1 C13 H13A 106.7 . .
C12 C13 H13B 106.7 . .
N1 C13 H13B 106.7 . .
H13A C13 H13B 106.6 . .
C10' C9' N2 119.6(7) . .
C10' C9' H9C 107.4 . .
N2 C9' H9C 107.4 . .
C10' C9' H9D 107.4 . .
N2 C9' H9D 107.4 . .
H9C C9' H9D 106.9 . .
C11' C10' C9' 128.7(7) . .
C11' C10' H10C 105.1 . .
C9' C10' H10C 105.1 . .
C11' C10' H10D 105.1 . .
C9' C10' H10D 105.1 . .
H10C C10' H10D 105.9 . .
C10' C11' C12' 130.1(7) . .
C10' C11' O2 109.0(6) . .
C12' C11' O2 109.2(6) . .
C10' C11' H11' 101.4 . .
C12' C11' H11' 101.4 . .
O2 C11' H11' 101.4 . .
C13' C12' C11' 130.9(7) . .
C13' C12' H12C 104.5 . .
C11' C12' H12C 104.5 . .
C13' C12' H12D 104.5 . .
C11' C12' H12D 104.5 . .
H12C C12' H12D 105.7 . .
C12' C13' N1 119.2(6) . .
C12' C13' H13C 107.5 . .
N1 C13' H13C 107.5 . .
C12' C13' H13D 107.5 . .
N1 C13' H13D 107.5 . .
H13C C13' H13D 107 . .
N1 C14 C15 126.9(4) . .
N1 C14 H14 116.6 . .
C15 C14 H14 116.6 . .
C20 C15 C16 119.7(4) . .
C20 C15 C14 122.1(4) . .
C16 C15 C14 118.3(4) . .
C17 C16 C15 120.4(4) . .
C17 C16 H16 119.8 . .
C15 C16 H16 119.8 . .
C16 C17 C18 119.2(4) . .
C16 C17 S2 121.1(3) . .
C18 C17 S2 119.7(3) . .
C19 C18 C17 122.3(4) . .
C19 C18 H18 118.8 . .
C17 C18 H18 118.8 . .
C18 C19 C20 119.1(4) . .
C18 C19 C21 122.8(4) . .
C20 C19 C21 118.1(4) . .
O3 C20 C15 123.1(4) . .
O3 C20 C19 117.6(4) . .
C15 C20 C19 119.2(4) . .
C19 C21 H21A 109.5 . .
C19 C21 H21B 109.5 . .
H21A C21 H21B 109.5 . .
C19 C21 H21C 109.5 . .
H21A C21 H21C 109.5 . .
H21B C21 H21C 109.5 . .
O4 C22 H22A 109.5 . .
O4 C22 H22B 109.5 . .
H22A C22 H22B 109.5 . .
O4 C22 H22C 109.5 . .
H22A C22 H22C 109.5 . .
H22B C22 H22C 109.5 . .
O5 C23 O6 125.4(5) . .
O5 C23 C24 117.9(4) . .
O6 C23 C24 116.7(5) . .
C23 C24 H24A 109.5 . .
C23 C24 H24B 109.5 . .
H24A C24 H24B 109.5 . .
C23 C24 H24C 109.5 . .
H24A C24 H24C 109.5 . .
H24B C24 H24C 109.5 . .
C3 C2 C1 120.1(4) . .
C3 C2 S1 122.2(3) . .
C1 C2 S1 117.7(3) . .
O14 C26 H26A 109.5 . .
O14 C26 H26B 109.5 . .
H26A C26 H26B 109.5 . .
O14 C26 H26C 109.5 . .
H26A C26 H26C 109.5 . .
H26B C26 H26C 109.5 . .
O16 C28 H28A 109.5 . .
O16 C28 H28B 109.5 . .
H28A C28 H28B 109.5 . .
O16 C28 H28C 109.5 . .
H28A C28 H28C 109.5 . .
H28B C28 H28C 109.5 . .
C14 N1 C13' 117.6(4) . .
C14 N1 C13 120.9(6) . .
C14 N1 Mn2 123.5(3) . .
C13' N1 Mn2 118.6(4) . .
C13 N1 Mn2 113.0(6) . .
C8 N2 C9' 118.3(4) . .
C8 N2 C9 112.0(7) . .
C8 N2 Mn1 123.0(3) . .
C9' N2 Mn1 118.7(4) . .
C9 N2 Mn1 123.2(6) . .
C5 O1 Mn1 130.5(3) . .
C11 O2 Mn1 122.0(6) . .
C11' O2 Mn1 126.7(3) . .
C11 O2 Mn2 125.0(6) . .
C11' O2 Mn2 129.9(3) . .
Mn1 O2 Mn2 99.76(13) . .
C20 O3 Mn2 129.3(3) . .
C22 O4 Mn2 125.1(3) . .
C22 O4 Mn1 123.9(3) . .
Mn2 O4 Mn1 98.68(13) . .
C23 O5 Mn1 125.0(3) . .
C23 O6 Mn2 127.4(3) . .
S1 O7 Mn1 134.83(18) . 2_577
S2 O13 Na1 175.3(3) 2_576 .
S1 O9 Na1 131.03(17) . .
C26 O14 Na1 118.5(3) . .
C26 O14 Na1 119.8(3) . 2_677
Na1 O14 Na1 102.21(13) . 2_677
C26 O14 H114 100(3) . .
Na1 O14 H114 125(3) . .
Na1 O14 H114 89(3) 2_677 .
C27 O15 Na1 109.8(3) . .
C27 O15 H115 110(4) . .
Na1 O15 H115 140(4) . .
C28 O16 H16A 109.5 . .
O13 Na1 O9 109.09(14) . .
O13 Na1 O15 96.16(14) . .
O9 Na1 O15 93.52(13) . .
O13 Na1 O14 91.25(13) . .
O9 Na1 O14 100.39(12) . .
O15 Na1 O14 161.17(14) . .
O13 Na1 O14 161.46(15) . 2_677
O9 Na1 O14 87.79(12) . 2_677
O15 Na1 O14 90.23(13) . 2_677
O14 Na1 O14 77.79(13) . 2_677
O13 Na1 Na1 128.78(12) . 2_677
O9 Na1 Na1 95.18(10) . 2_677
O15 Na1 Na1 127.39(12) . 2_677
O14 Na1 Na1 39.15(8) . 2_677
O14 Na1 Na1 38.64(8) 2_677 2_677
O10 S2 O13 113.9(2) . 2_576
O10 S2 O11 113.5(2) . .
O13 S2 O11 110.7(2) 2_576 .
O10 S2 C17 106.3(2) . .
O13 S2 C17 105.5(2) 2_576 .
O11 S2 C17 106.2(2) . .
O8 S1 O9 113.08(19) . .
O8 S1 O7 113.59(19) . .
O9 S1 O7 110.99(18) . .
O8 S1 C2 106.40(19) . .
O9 S1 C2 105.5(2) . .
O7 S1 C2 106.64(19) . .
O1 Mn1 O2 170.48(13) . .
O1 Mn1 O4 91.84(12) . .
O2 Mn1 O4 78.94(12) . .
O1 Mn1 N2 92.67(13) . .
O2 Mn1 N2 96.55(13) . .
O4 Mn1 N2 175.48(13) . .
O1 Mn1 O5 90.06(13) . .
O2 Mn1 O5 88.26(13) . .
O4 Mn1 O5 94.01(13) . .
N2 Mn1 O5 85.78(14) . .
O1 Mn1 O7 92.67(12) . 2_577
O2 Mn1 O7 90.27(12) . 2_577
O4 Mn1 O7 93.45(13) . 2_577
N2 Mn1 O7 86.55(14) . 2_577
O5 Mn1 O7 171.97(12) . 2_577
O1 Mn1 Mn2 130.17(10) . .
O2 Mn1 Mn2 40.31(9) . .
O4 Mn1 Mn2 40.66(8) . .
N2 Mn1 Mn2 134.96(10) . .
O5 Mn1 Mn2 81.64(8) . .
O7 Mn1 Mn2 102.24(8) 2_577 .
O3 Mn2 O2 171.79(12) . .
O3 Mn2 O4 93.24(13) . .
O2 Mn2 O4 78.58(12) . .
O3 Mn2 N1 91.68(14) . .
O2 Mn2 N1 96.52(14) . .
O4 Mn2 N1 174.47(15) . .
O3 Mn2 O6 90.17(13) . .
O2 Mn2 O6 89.19(13) . .
O4 Mn2 O6 90.96(12) . .
N1 Mn2 O6 91.53(15) . .
O3 Mn2 O12 89.74(14) . .
O2 Mn2 O12 91.44(14) . .
O4 Mn2 O12 92.86(13) . .
N1 Mn2 O12 84.66(15) . .
O6 Mn2 O12 176.18(12) . .
O3 Mn2 Mn1 131.96(9) . .
O2 Mn2 Mn1 39.93(8) . .
O4 Mn2 Mn1 40.66(9) . .
N1 Mn2 Mn1 135.16(12) . .
O6 Mn2 Mn1 80.31(8) . .
O12 Mn2 Mn1 102.55(10) . .
C25' O12 Mn2 127.2(13) . .
C25 O12 Mn2 130.1(9) . .
C25' O12 H112 109(4) . .
C25 O12 H112 100(4) . .
Mn2 O12 H112 124(4) . .
O12 C25 H25A 109.5 . .
O12 C25 H25B 109.5 . .
H25A C25 H25B 109.5 . .
O12 C25 H25C 109.5 . .
H25A C25 H25C 109.5 . .
H25B C25 H25C 109.5 . .
O12 C25' H25D 109.5 . .
O12 C25' H25E 109.5 . .
H25D C25' H25E 109.5 . .
O12 C25' H25F 109.5 . .
H25D C25' H25F 109.5 . .
H25E C25' H25F 109.5 . .
O15 C27 H27A 109.5 . .
O15 C27 H27B 109.5 . .
H27A C27 H27B 109.5 . .
O15 C27 H27C 109.5 . .
H27A C27 H27C 109.5 . .
H27B C27 H27C 109.5 . .

loop_
_geom_bond_atom_site_label_1
_geom_bond_atom_site_label_2
_geom_bond_distance
_geom_bond_site_symmetry_2
C1 C6 1.380(6) .
C1 C2 1.399(6) .
C1 H1 0.95 .
C6 C5 1.409(6) .
C6 C7 1.490(6) .
C7 H7A 0.98 .
C7 H7B 0.98 .
C7 H7C 0.98 .
C5 O1 1.322(5) .
C5 C4 1.408(6) .
C4 C3 1.400(5) .
C4 C8 1.447(6) .
C3 C2 1.358(5) .
C3 H3 0.95 .
C8 N2 1.301(5) .
C8 H8 0.95 .
C9 C10 1.384(14) .
C9 N2 1.487(17) .
C9 H9A 0.99 .
C9 H9B 0.99 .
C10 C11 1.373(14) .
C10 H10A 0.99 .
C10 H10B 0.99 .
C11 C12 1.442(14) .
C11 O2 1.443(18) .
C11 H11 1 .
C12 C13 1.326(13) .
C12 H12A 0.99 .
C12 H12B 0.99 .
C13 N1 1.503(15) .
C13 H13A 0.99 .
C13 H13B 0.99 .
C9' C10' 1.405(8) .
C9' N2 1.484(9) .
C9' H9C 0.99 .
C9' H9D 0.99 .
C10' C11' 1.398(8) .
C10' H10C 0.99 .
C10' H10D 0.99 .
C11' C12' 1.421(8) .
C11' O2 1.468(10) .
C11' H11' 1 .
C12' C13' 1.386(8) .
C12' H12C 0.99 .
C12' H12D 0.99 .
C13' N1 1.495(8) .
C13' H13C 0.99 .
C13' H13D 0.99 .
C14 N1 1.289(5) .
C14 C15 1.429(6) .
C14 H14 0.95 .
C15 C20 1.410(6) .
C15 C16 1.412(6) .
C16 C17 1.380(6) .
C16 H16 0.95 .
C17 C18 1.407(6) .
C17 S2 1.776(4) .
C18 C19 1.359(6) .
C18 H18 0.95 .
C19 C20 1.429(6) .
C19 C21 1.502(6) .
C20 O3 1.311(5) .
C21 H21A 0.98 .
C21 H21B 0.98 .
C21 H21C 0.98 .
C22 O4 1.424(5) .
C22 H22A 0.98 .
C22 H22B 0.98 .
C22 H22C 0.98 .
C23 O5 1.255(5) .
C23 O6 1.264(5) .
C23 C24 1.525(7) .
C24 H24A 0.98 .
C24 H24B 0.98 .
C24 H24C 0.98 .
C2 S1 1.764(4) .
C26 O14 1.443(5) .
C26 H26A 0.98 .
C26 H26B 0.98 .
C26 H26C 0.98 .
C28 O16 1.389(6) .
C28 H28A 0.98 .
C28 H28B 0.98 .
C28 H28C 0.98 .
N1 Mn2 1.999(4) .
N2 Mn1 2.005(4) .
O1 Mn1 1.842(3) .
O2 Mn1 1.910(3) .
O2 Mn2 1.925(3) .
O3 Mn2 1.849(3) .
O4 Mn2 1.933(3) .
O4 Mn1 1.933(3) .
O5 Mn1 2.238(3) .
O6 Mn2 2.220(3) .
O7 S1 1.464(3) .
O7 Mn1 2.262(3) 2_577
O8 S1 1.450(3) .
O10 S2 1.423(3) .
O13 S2 1.443(3) 2_576
O13 Na1 2.252(4) .
O11 S2 1.453(4) .
O9 S1 1.457(3) .
O9 Na1 2.322(4) .
O14 Na1 2.416(3) .
O14 Na1 2.443(4) 2_677
O14 H114 0.85(5) .
O15 C27 1.458(5) .
O15 Na1 2.347(3) .
O15 H115 0.84(4) .
O16 H16A 0.84 .
Na1 O14 2.443(4) 2_677
S2 O13 1.443(3) 2_576
Mn1 O7 2.262(3) 2_577
Mn1 Mn2 2.9331(9) .
Mn2 O12 2.232(4) .
O12 C25' 1.412(15) .
O12 C25 1.416(12) .
O12 H112 0.85(4) .
C25 H25A 0.98 .
C25 H25B 0.98 .
C25 H25C 0.98 .
C25' H25D 0.98 .
C25' H25E 0.98 .
C25' H25F 0.98 .
C27 H27A 0.98 .
C27 H27B 0.98 .
C27 H27C 0.98 .
